data_1572343
loop_
_publ_author_name
'Li, Anquan'
'Du, Zhenglin'
'Zhang, Shilong'
'Xie, Jialin'
'Li, Xia'
'Chen, Qing'
'Tang, Yisong'
'Chen, Jiawen'
'Zhu, Kelong'

_publ_section_title
;
 A compact chemically driven [2]catenane rotary motor operated through
 alternate pumping and discharging.
;
_journal_issue 36
_journal_name_full 'Chemical science'
_journal_page_first 14721
_journal_page_last 14725
_journal_paper_doi 10.1039/d4sc04292a
_journal_volume 15
_journal_year 2024
_chemical_formula_moiety 'C36 H45 N2 O3, C18.012 H36.047 O6'
_chemical_formula_sum 'C53.98 H79.93 N2 O9'
_chemical_formula_weight 900.93
_space_group_crystal_system monoclinic
_space_group_IT_number 15
_space_group_name_Hall '-C 2yc'
_space_group_name_H-M_alt 'C 1 2/c 1'
_atom_sites_solution_hydrogens geom
_atom_sites_solution_primary dual
_audit_creation_date 2021-11-02
_audit_creation_method
;
Olex2 1.3
(compiled 2020.11.12 svn.r5f609507 for OlexSys, GUI svn.r6408)
;
_audit_update_record
;
2024-04-19 deposited with the CCDC.	2024-08-12 downloaded from the CCDC.
;
_cell_angle_alpha 90
_cell_angle_beta 98.908(4)
_cell_angle_gamma 90
_cell_formula_units_Z 8
_cell_length_a 45.143(3)
_cell_length_b 10.3290(4)
_cell_length_c 25.3390(7)
_cell_measurement_reflns_used 15919
_cell_measurement_temperature 293(2)
_cell_measurement_theta_max 71.6000
_cell_measurement_theta_min 3.7830
_cell_volume 11672.6(10)
_computing_molecular_graphics 'Olex2 1.3 (Dolomanov et al., 2009)'
_computing_publication_material 'Olex2 1.3 (Dolomanov et al., 2009)'
_computing_structure_refinement 'SHELXL 2014/7 (Sheldrick, 2015)'
_computing_structure_solution 'SHELXT 2018/2 (Sheldrick, 2018)'
_diffrn_ambient_temperature 293(2)
_diffrn_measured_fraction_theta_full 0.999
_diffrn_measured_fraction_theta_max 0.999
_diffrn_measurement_device_type 'multiwire proportional'
_diffrn_measurement_method 'phi and omega scans'
_diffrn_radiation_monochromator graphite
_diffrn_radiation_type CuK\a
_diffrn_radiation_wavelength 1.54178
_diffrn_reflns_av_R_equivalents 0.0649
_diffrn_reflns_av_unetI/netI 0.0423
_diffrn_reflns_Laue_measured_fraction_full 0.999
_diffrn_reflns_Laue_measured_fraction_max 0.999
_diffrn_reflns_limit_h_max 53
_diffrn_reflns_limit_h_min -53
_diffrn_reflns_limit_k_max 12
_diffrn_reflns_limit_k_min -12
_diffrn_reflns_limit_l_max 20
_diffrn_reflns_limit_l_min -30
_diffrn_reflns_number 77052
_diffrn_reflns_point_group_measured_fraction_full 0.999
_diffrn_reflns_point_group_measured_fraction_max 0.999
_diffrn_reflns_theta_full 67.073
_diffrn_reflns_theta_max 67.073
_diffrn_reflns_theta_min 3.965
_exptl_absorpt_coefficient_mu 0.547
_exptl_absorpt_correction_type none
_exptl_crystal_density_diffrn 1.025
_exptl_crystal_description plate
_exptl_crystal_F_000 3919
_refine_diff_density_max 0.403
_refine_diff_density_min -0.294
_refine_diff_density_rms 0.053
_refine_ls_extinction_method none
_refine_ls_goodness_of_fit_ref 1.030
_refine_ls_hydrogen_treatment constr
_refine_ls_matrix_type full
_refine_ls_number_parameters 843
_refine_ls_number_reflns 10423
_refine_ls_number_restraints 524
_refine_ls_restrained_S_all 1.064
_refine_ls_R_factor_all 0.1137
_refine_ls_R_factor_gt 0.0862
_refine_ls_shift/su_max 0.003
_refine_ls_shift/su_mean 0.000
_refine_ls_structure_factor_coef Fsqd
_refine_ls_weighting_details 'w=1/[\s^2^(Fo^2^)+(0.1000P)^2^+15.0000P] where P=(Fo^2^+2Fc^2^)/3'
_refine_ls_weighting_scheme calc
_refine_ls_wR_factor_gt 0.2221
_refine_ls_wR_factor_ref 0.2444
_reflns_Friedel_coverage 0.000
_reflns_number_gt 6600
_reflns_number_total 10423
_reflns_threshold_expression 'I > 2\s(I)'
_cod_data_source_file d4sc04292a2.cif
_cod_data_source_block 234_a
_cod_depositor_comments 'Adding full bibliography for 1572343--1572344.cif.'
_cod_database_code 1572343
_shelx_shelxl_version_number 2014/7
_shelx_space_group_comment
;
The symmetry employed for this shelxl refinement is uniquely defined
by the following loop, which should always be used as a source of
symmetry information in preference to the above space-group names.
They are only intended as comments.
;
_olex2_refinement_description
;
1. Fixed Uiso
 At 1.2 times of:
  All C(H) groups, All C(H,H) groups, All C(H,H,H,H) groups, All N(H) groups
 At 1.5 times of:
  All C(H,H,H) groups
2. Restrained distances
 C19-C1A
 2.3 with sigma of 0.01
 C1D-C1C
 1.53 with sigma of 0.01
 C12-C16
 1.53 with sigma of 0.01
 C12-C1G
 1.53 with sigma of 0.01
 C15-O0
 1.4 with sigma of 0.01
 C0-C1
 1.5 with sigma of 0.01
 O0-C1
 1.4 with sigma of 0.01
 C28-O3
 1.4 with sigma of 0.01
 C1F-C1G
 1.53 with sigma of 0.01
 C21-O9
 1.4 with sigma of 0.01
 C20-O8
 1.4 with sigma of 0.01
 C21-C20
 1.53 with sigma of 0.01
 C22-O9
 1.4 with sigma of 0.01
 C22-C21
 2.3 with sigma of 0.01
 C1H-C36
 2.3 with sigma of 0.01
 O33-C1I
 2.3 with sigma of 0.01
 C1L-C1K
 1.53 with sigma of 0.01
 C1H-C1I
 1.5 with sigma of 0.01
 C01Z-C34
 1.5 with sigma of 0.01
 C1F-C12
 2.5 with sigma of 0.01
 C015-C00Y
 1.53 with sigma of 0.01
 C34-C01Z
 1.53 with sigma of 0.01
3. Rigid bond restraints
 All non-hydrogen atoms
 with sigma for 1-2 distances of 0.01 and sigma for 1-3 distances of 0.02
4. Uiso/Uaniso restraints and constraints
C1 \\sim C7: within 4A with sigma of 0.01 and sigma for terminal atoms of 0.02
within 4A
C5 \\sim C0: within 3A with sigma of 0.01 and sigma for terminal atoms of 0.02
within 3A
C1D \\sim C23: within 3A with sigma of 0.01 and sigma for terminal atoms of
0.02 within 3A
C1F \\sim C25: within 3A with sigma of 0.01 and sigma for terminal atoms of
0.02 within 3A
O10 \\sim O8: within 3A with sigma of 0.01 and sigma for terminal atoms of 0.02
within 3A
C1B \\sim C21: within 3A with sigma of 0.01 and sigma for terminal atoms of
0.02 within 3A
C1E \\sim C24: within 3A with sigma of 0.01 and sigma for terminal atoms of
0.02 within 3A
C1A \\sim C20: within 3A with sigma of 0.01 and sigma for terminal atoms of
0.02 within 3A
C01J \\sim C00X \\sim C00U \\sim C00T \\sim C00P \\sim C00S \\sim C00W: within
2A with sigma of 0.01 and sigma for terminal atoms of 0.02 within 2A
O7 \\sim O3: within 3A with sigma of 0.01 and sigma for terminal atoms of 0.02
within 3A
C10 \\sim C4: within 3A with sigma of 0.01 and sigma for terminal atoms of 0.02
within 3A
O4 \\sim O0: within 3A with sigma of 0.01 and sigma for terminal atoms of 0.02
within 3A
O9 \\sim O11: within 3A with sigma of 0.01 and sigma for terminal atoms of 0.02
within 3A
C1G \\sim C26: within 3A with sigma of 0.01 and sigma for terminal atoms of
0.02 within 3A
C1M \\sim C32: within 3A with sigma of 0.01 and sigma for terminal atoms of
0.02 within 3A
C1K \\sim C30: within 3A with sigma of 0.01 and sigma for terminal atoms of
0.02 within 3A
C1L \\sim C31: within 3A with sigma of 0.01 and sigma for terminal atoms of
0.02 within 3A
C1H \\sim C13: within 3A with sigma of 0.01 and sigma for terminal atoms of
0.02 within 3A
C1I \\sim C17: within 3A with sigma of 0.01 and sigma for terminal atoms of
0.02 within 3A
C34 \\sim C1M: within 3A with sigma of 0.01 and sigma for terminal atoms of
0.02 within 3A
O002 \\sim C35: within 3A with sigma of 0.01 and sigma for terminal atoms of
0.02 within 3A
Uanis(C14) \\sim Ueq, Uanis(C26) \\sim Ueq, Uanis(C22) \\sim Ueq, Uanis(C28)
\\sim Ueq, Uanis(C3) \\sim Ueq: with sigma of 0.01 and sigma for terminal atoms
of 0.02
Uanis(C6) \\sim Ueq: with sigma of 0.01 and sigma for terminal atoms of 0.02
Uanis(C1C) \\sim Ueq: with sigma of 0.01 and sigma for terminal atoms of 0.02
Uanis(C35) \\sim Ueq: with sigma of 0.01 and sigma for terminal atoms of 0.02
Uanis(C36) \\sim Ueq: with sigma of 0.01 and sigma for terminal atoms of 0.02
Uanis(C10) \\sim Ueq, Uanis(C4) \\sim Ueq: with sigma of 0.01 and sigma for
terminal atoms of 0.02
Uanis(C9) \\sim Ueq: with sigma of 0.01 and sigma for terminal atoms of 0.02
Uanis(C17) \\sim Ueq, Uanis(C13) \\sim Ueq, Uanis(C1H) \\sim Ueq, Uanis(C1I)
\\sim Ueq: with sigma of 0.1 and sigma for terminal atoms of 0.2
Uanis(C17) \\sim Ueq, Uanis(C1I) \\sim Ueq, Uanis(C13) \\sim Ueq, Uanis(C1H)
\\sim Ueq: with sigma of 0.01 and sigma for terminal atoms of 0.02
Uanis(C01Z) \\sim Ueq: with sigma of 0.01 and sigma for terminal atoms of 0.02
Uanis(C8) \\sim Ueq, Uanis(C2) \\sim Ueq: with sigma of 0.01 and sigma for
terminal atoms of 0.02
Uanis(O002) \\sim Ueq, Uanis(O33) \\sim Ueq: with sigma of 0.01 and sigma for
terminal atoms of 0.02
5. Others
 Sof(O0)=Sof(O1)=Sof(O3)=Sof(O2)=Sof(C4)=Sof(HF)=Sof(HG)=Sof(C0)=Sof(HJ)=
 Sof(HK)=Sof(C1)=Sof(HP)=Sof(HQ)=Sof(C2)=Sof(HR)=Sof(HS)=Sof(H34C)=Sof(H34D)=
 Sof(C3)=Sof(HV)=Sof(HW)=Sof(C6)=Sof(HX)=Sof(HY)=Sof(H16)=Sof(H17)=Sof(C27)=
 Sof(H40)=Sof(H41)=Sof(C28)=Sof(H42)=Sof(H43)=Sof(C1H)=Sof(H1HA)=Sof(H1HB)=
 Sof(C1I)=Sof(H1IA)=Sof(H1IB)=Sof(C1J)=Sof(H1JA)=Sof(H1JB)=Sof(C1K)=Sof(H1KA)=
 Sof(H1KB)=Sof(C1L)=Sof(H1LA)=Sof(H1LB)=Sof(C1M)=Sof(H1MA)=Sof(H1MB)=1-FVAR(1)
 Sof(C29)=Sof(H29A)=Sof(H29B)=Sof(C31)=Sof(H31A)=Sof(H31B)=Sof(C30)=Sof(H30A)=
 Sof(H30B)=Sof(C17)=Sof(H17A)=Sof(H17B)=Sof(C13)=Sof(H13A)=Sof(H13B)=Sof(C32)=
 Sof(H32A)=Sof(H32B)=Sof(H34A)=Sof(H34B)=Sof(C5)=Sof(H2)=Sof(H3)=Sof(C7)=
 Sof(H4)=Sof(H5)=Sof(O4)=Sof(O5)=Sof(C8)=Sof(H6)=Sof(H7)=Sof(C9)=Sof(H8)=
 Sof(H9)=Sof(O6)=Sof(C10)=Sof(H10)=Sof(H11)=Sof(C11)=Sof(H12)=Sof(H13)=Sof(O7)=
 Sof(H14)=Sof(H15)=Sof(H18)=Sof(H19)=Sof(C19)=Sof(H36)=Sof(H37)=Sof(C18)=
 Sof(H38)=Sof(H39)=Sof(C12)=Sof(H44)=Sof(H45)=FVAR(1)
 Sof(O9)=Sof(O8)=Sof(C21)=Sof(H)=Sof(HA)=Sof(C20)=Sof(HH)=Sof(HI)=1-FVAR(2)
 Sof(O10)=Sof(C1A)=Sof(H22)=Sof(H23)=Sof(C1B)=Sof(H24)=Sof(H25)=Sof(O11)=FVAR(2)
 Sof(C22)=Sof(HB)=Sof(HC)=Sof(C23)=Sof(HL)=Sof(HM)=Sof(C26)=Sof(HN)=Sof(HO)=
 Sof(C25)=Sof(HT)=Sof(HU)=Sof(C24)=Sof(HZ)=Sof(H1)=1-FVAR(3)
 Sof(C1C)=Sof(H26)=Sof(H27)=Sof(C1D)=Sof(H28)=Sof(H29)=Sof(C1E)=Sof(H30)=
 Sof(H31)=Sof(C1F)=Sof(H32)=Sof(H33)=Sof(C1G)=Sof(H34)=Sof(H35)=FVAR(3)
 Sof(C14)=Sof(HD)=Sof(HE)=Sof(H20)=Sof(H21)=FVAR(4)
6.a Secondary CH2 refined with riding coordinates:
 C21(H,HA), C00Y(H00A,H00B), C22(HB,HC), C36(H36A,H36B), C14(HD,HE), C015(H01A,
 H01B), C017(H01C,H01D), C29(H29A,H29B), C019(H01E,H01F), C4(HF,HG), C20(HH,HI),
  C31(H31A,H31B), C30(H30A,H30B), C0(HJ,HK), C17(H17A,H17B), C13(H13A,H13B),
 C23(HL,HM), C26(HN,HO), C1(HP,HQ), C2(HR,HS), C32(H32A,H32B), C01P(H01J,H01K),
 C34(H34A,H34B), C34(H34C,H34D), C01S(H01L,H01M), C25(HT,HU), C3(HV,HW), C6(HX,
 HY), C24(HZ,H1), C01Z(H01N,H01O), C5(H2,H3), C7(H4,H5), C8(H6,H7), C9(H8,H9),
 C10(H10,H11), C11(H12,H13), C15(H14,H15), C15(H16,H17), C16(H18,H19), C16(H20,
 H21), C1A(H22,H23), C1B(H24,H25), C1C(H26,H27), C1D(H28,H29), C1E(H30,H31),
 C1F(H32,H33), C1G(H34,H35), C19(H36,H37), C18(H38,H39), C27(H40,H41), C28(H42,
 H43), C12(H44,H45), C35(H35A,H35B), C1H(H1HA,H1HB), C1I(H1IA,H1IB), C1J(H1JA,
 H1JB), C1K(H1KA,H1KB), C1L(H1LA,H1LB), C1M(H1MA,H1MB)
6.b Aromatic/amide H refined with riding coordinates:
 N005(H005), C00D(H00D), C00F(H00F), C00H(H00H), C00I(H00I), C00J(H00J),
 C00O(H00O), C00P(H00P), C00U(H00U), C00W(H00W)
6.c Idealised Me refined as rotating group:
 C01J(H01G,H01H,H01I)
;
_smtbx_masks_void_probe_radius 1.2
_smtbx_masks_void_truncation_radius 1.2
_olex2_submission_special_instructions 'No special instructions were received'

loop_
_space_group_symop_operation_xyz
'x, y, z'
'-x, y, -z+1/2'
'x+1/2, y+1/2, z'
'-x+1/2, y+1/2, -z+1/2'
'-x, -y, -z'
'x, -y, z-1/2'
'-x+1/2, -y+1/2, -z'
'x+1/2, -y+1/2, z-1/2'

loop_
_atom_site_label
_atom_site_type_symbol
_atom_site_fract_x
_atom_site_fract_y
_atom_site_fract_z
_atom_site_U_iso_or_equiv
_atom_site_adp_type
_atom_site_occupancy
_atom_site_site_symmetry_order
_atom_site_calc_flag
_atom_site_refinement_flags_posn
_atom_site_refinement_flags_adp
_atom_site_refinement_flags_occupancy
_atom_site_disorder_assembly
_atom_site_disorder_group
O002 O 0.34451(8) 0.4749(3) 0.63942(11) 0.1110(9) Uani 1 1 d . U . . .
N003 N 0.40911(7) 0.4966(3) 0.41492(9) 0.0792(8) Uani 1 1 d . U . . .
O004 O 0.43077(9) 0.1296(2) 0.55328(10) 0.1254(12) Uani 1 1 d . U . . .
N005 N 0.42452(8) 0.6690(3) 0.37779(10) 0.0868(9) Uani 1 1 d . U . . .
H005 H 0.4291 0.7209 0.3538 0.104 Uiso 1 1 calc R U . . .
O9 O 0.3954(5) 0.830(4) 0.2901(14) 0.114(5) Uani 0.136(13) 1 d D U P A 2
O0 O 0.3648(15) 0.277(2) 0.421(2) 0.125(8) Uani 0.501(7) 1 d D U P A 2
O8 O 0.4546(10) 0.796(4) 0.3052(11) 0.109(5) Uani 0.136(13) 1 d D U P A 2
O33 O 0.34286(10) 0.2292(3) 0.26772(11) 0.1293(11) Uani 1 1 d D U . . .
C00A C 0.41545(8) 0.5854(3) 0.51070(11) 0.0669(8) Uani 1 1 d . U . . .
C00B C 0.40822(9) 0.4682(3) 0.53999(11) 0.0733(9) Uani 1 1 d . U . . .
C00C C 0.41616(8) 0.5903(3) 0.45559(11) 0.0718(9) Uani 1 1 d . U . . .
C00D C 0.42382(8) 0.6990(3) 0.53774(11) 0.0676(8) Uani 1 1 d . U . . .
H00D H 0.4236 0.7013 0.5744 0.081 Uiso 1 1 calc R U . . .
C00E C 0.42551(9) 0.7000(3) 0.43134(12) 0.0766(9) Uani 1 1 d . U . . .
C00F C 0.39042(9) 0.4797(3) 0.57986(12) 0.0780(9) Uani 1 1 d . U . . .
H00F H 0.3818 0.5589 0.5862 0.094 Uiso 1 1 calc R U . . .
O1 O 0.4183(2) 0.1983(8) 0.4092(3) 0.084(2) Uani 0.501(7) 1 d . U P A 2
C00H C 0.42078(10) 0.3492(3) 0.53045(12) 0.0869(11) Uani 1 1 d . U . . .
H00H H 0.4319 0.3401 0.5027 0.104 Uiso 1 1 calc R U . . .
C00I C 0.43359(9) 0.8125(4) 0.45933(13) 0.0831(10) Uani 1 1 d . U . . .
H00I H 0.4394 0.8861 0.4424 0.100 Uiso 1 1 calc R U . . .
C00J C 0.43269(8) 0.8108(3) 0.51315(12) 0.0748(9) Uani 1 1 d . U . . .
H00J H 0.4380 0.8846 0.5335 0.090 Uiso 1 1 calc R U . . .
C00K C 0.38564(10) 0.3714(4) 0.61035(13) 0.0908(11) Uani 1 1 d . U . . .
O3 O 0.4889(2) 0.6169(10) 0.3714(3) 0.109(2) Uani 0.501(7) 1 d D U P A 2
C00M C 0.41660(12) 0.2439(3) 0.56253(14) 0.1002(14) Uani 1 1 d . U . . .
C00N C 0.41545(10) 0.5479(4) 0.36916(12) 0.0893(12) Uani 1 1 d . U . . .
C00O C 0.39895(12) 0.2543(4) 0.60153(14) 0.1049(14) Uani 1 1 d . U . . .
H00O H 0.3959 0.1826 0.6222 0.126 Uiso 1 1 calc R U . . .
C00P C 0.38960(12) 0.3919(4) 0.30181(14) 0.1053(13) Uani 1 1 d . U . . .
H00P H 0.3753 0.3741 0.3235 0.126 Uiso 1 1 calc R U . . .
O2 O 0.46905(19) 0.3676(11) 0.4058(3) 0.094(2) Uani 0.501(7) 1 d . U P A 2
C00S C 0.41241(12) 0.4808(5) 0.31710(13) 0.1022(13) Uani 1 1 d . U . . .
C00T C 0.38906(14) 0.3306(5) 0.25290(16) 0.1214(15) Uani 1 1 d . U . . .
C00U C 0.40982(16) 0.3596(6) 0.22033(17) 0.1373(18) Uani 1 1 d . U . . .
H00U H 0.4087 0.3180 0.1875 0.165 Uiso 1 1 calc R U . . .
C21 C 0.4042(7) 0.879(7) 0.243(2) 0.120(5) Uani 0.136(13) 1 d D U P A 2
H H 0.4029 0.9721 0.2405 0.144 Uiso 0.136(13) 1 calc R U P A 2
HA H 0.3934 0.8389 0.2111 0.144 Uiso 0.136(13) 1 calc R U P A 2
C00W C 0.43385(12) 0.5111(5) 0.28475(13) 0.1172(15) Uani 1 1 d . U . . .
H00W H 0.4489 0.5712 0.2957 0.141 Uiso 1 1 calc R U . . .
C00X C 0.43200(15) 0.4475(7) 0.23476(16) 0.1329(18) Uani 1 1 d . U . . .
C00Y C 0.32458(12) 0.4847(5) 0.67780(19) 0.1193(16) Uani 1 1 d D U . . .
H00A H 0.3351 0.5185 0.7112 0.143 Uiso 1 1 calc R U . . .
H00B H 0.3166 0.4001 0.6845 0.143 Uiso 1 1 calc R U . . .
C22 C 0.3658(3) 0.7877(10) 0.2805(3) 0.112(2) Uani 0.759(8) 1 d D U P A 2
HB H 0.3659 0.7035 0.2636 0.135 Uiso 0.759(8) 1 calc R U P A 2
HC H 0.3550 0.8458 0.2541 0.135 Uiso 0.759(8) 1 calc R U P A 2
C36 C 0.36584(14) 0.2278(6) 0.2349(2) 0.1359(18) Uani 1 1 d D U . . .
H36A H 0.3571 0.2433 0.1981 0.163 Uiso 1 1 calc R U . . .
H36B H 0.3754 0.1434 0.2370 0.163 Uiso 1 1 calc R U . . .
C14 C 0.3259(4) 0.4820(18) 0.3966(6) 0.102(5) Uani 0.513(15) 1 d . U P A 2
HD H 0.3111 0.4241 0.3775 0.123 Uiso 0.513(15) 1 calc R U P A 2
HE H 0.3430 0.4865 0.3779 0.123 Uiso 0.513(15) 1 calc R U P A 2
C015 C 0.29972(13) 0.5737(6) 0.6558(2) 0.1321(18) Uani 1 1 d D U . . .
H01A H 0.3078 0.6596 0.6518 0.158 Uiso 1 1 calc R U . . .
H01B H 0.2855 0.5794 0.6807 0.158 Uiso 1 1 calc R U . . .
C017 C 0.28341(14) 0.5261(6) 0.6009(2) 0.1293(17) Uani 1 1 d . U . . .
H01C H 0.2972 0.5282 0.5752 0.155 Uiso 1 1 calc R U . . .
H01D H 0.2771 0.4370 0.6042 0.155 Uiso 1 1 calc R U . . .
C29 C 0.2724(4) 0.2531(18) 0.2896(8) 0.102(4) Uani 0.499(7) 1 d . U P A 1
H29A H 0.2620 0.2616 0.2532 0.122 Uiso 0.499(7) 1 calc R U P A 1
H29B H 0.2851 0.3287 0.2969 0.122 Uiso 0.499(7) 1 calc R U P A 1
C019 C 0.25756(15) 0.6046(7) 0.5816(2) 0.152(2) Uani 1 1 d . U . . .
H01E H 0.2633 0.6951 0.5842 0.183 Uiso 1 1 calc R U . . .
H01F H 0.2424 0.5910 0.6042 0.183 Uiso 1 1 calc R U . . .
C4 C 0.4985(3) 0.4170(15) 0.4182(4) 0.096(3) Uani 0.501(7) 1 d . U P A 2
HF H 0.5100 0.3914 0.3905 0.115 Uiso 0.501(7) 1 calc R U P A 2
HG H 0.5081 0.3799 0.4516 0.115 Uiso 0.501(7) 1 calc R U P A 2
C20 C 0.4365(9) 0.830(6) 0.2570(13) 0.128(5) Uani 0.136(13) 1 d D U P A 2
HH H 0.4370 0.7537 0.2347 0.153 Uiso 0.136(13) 1 calc R U P A 2
HI H 0.4482 0.8947 0.2417 0.153 Uiso 0.136(13) 1 calc R U P A 2
C31 C 0.2297(4) 0.377(2) 0.3219(8) 0.103(4) Uani 0.499(7) 1 d . U P A 1
H31A H 0.2421 0.4538 0.3250 0.124 Uiso 0.499(7) 1 calc R U P A 1
H31B H 0.2172 0.3786 0.2872 0.124 Uiso 0.499(7) 1 calc R U P A 1
C30 C 0.2501(3) 0.2583(19) 0.3245(8) 0.092(3) Uani 0.499(7) 1 d . U P A 1
H30A H 0.2605 0.2506 0.3609 0.110 Uiso 0.499(7) 1 calc R U P A 1
H30B H 0.2375 0.1824 0.3174 0.110 Uiso 0.499(7) 1 calc R U P A 1
C0 C 0.3923(3) 0.1226(11) 0.3911(5) 0.095(3) Uani 0.501(7) 1 d D U P A 2
HJ H 0.3976 0.0315 0.3904 0.115 Uiso 0.501(7) 1 calc R U P A 2
HK H 0.3835 0.1487 0.3553 0.115 Uiso 0.501(7) 1 calc R U P A 2
C17 C 0.2916(3) 0.1422(15) 0.2912(6) 0.114(3) Uani 0.499(7) 1 d . U P A 1
H17A H 0.2789 0.0666 0.2844 0.137 Uiso 0.499(7) 1 calc R U P A 1
H17B H 0.3021 0.1344 0.3275 0.137 Uiso 0.499(7) 1 calc R U P A 1
C13 C 0.3144(3) 0.1343(13) 0.2551(7) 0.122(3) Uani 0.499(7) 1 d . U P A 1
H13A H 0.3045 0.1518 0.2191 0.146 Uiso 0.499(7) 1 calc R U P A 1
H13B H 0.3217 0.0459 0.2558 0.146 Uiso 0.499(7) 1 calc R U P A 1
C01J C 0.45511(15) 0.4849(8) 0.19891(18) 0.175(3) Uani 1 1 d . U . . .
H01G H 0.4462 0.5445 0.1720 0.263 Uiso 1 1 calc R U . . .
H01H H 0.4615 0.4087 0.1822 0.263 Uiso 1 1 calc R U . . .
H01I H 0.4721 0.5250 0.2202 0.263 Uiso 1 1 calc R U . . .
C23 C 0.34734(18) 0.7749(8) 0.3244(2) 0.114(2) Uani 0.759(8) 1 d . U P A 2
HL H 0.3593 0.7335 0.3548 0.136 Uiso 0.759(8) 1 calc R U P A 2
HM H 0.3421 0.8607 0.3354 0.136 Uiso 0.759(8) 1 calc R U P A 2
C26 C 0.31116(19) 0.6315(8) 0.4031(3) 0.114(2) Uani 0.759(8) 1 d . U P A 2
HN H 0.2957 0.6251 0.4257 0.137 Uiso 0.759(8) 1 calc R U P A 2
HO H 0.3268 0.6879 0.4208 0.137 Uiso 0.759(8) 1 calc R U P A 2
C1 C 0.3708(3) 0.1452(10) 0.4294(4) 0.097(3) Uani 0.501(7) 1 d D U P A 2
HP H 0.3528 0.0932 0.4206 0.116 Uiso 0.501(7) 1 calc R U P A 2
HQ H 0.3799 0.1278 0.4660 0.116 Uiso 0.501(7) 1 calc R U P A 2
C2 C 0.4414(3) 0.1776(11) 0.3776(4) 0.092(2) Uani 0.501(7) 1 d . U P A 2
HR H 0.4358 0.2182 0.3429 0.110 Uiso 0.501(7) 1 calc R U P A 2
HS H 0.4438 0.0855 0.3720 0.110 Uiso 0.501(7) 1 calc R U P A 2
C32 C 0.2103(5) 0.381(3) 0.3630(10) 0.133(4) Uani 0.499(7) 1 d . U P A 1
H32A H 0.2004 0.2986 0.3659 0.159 Uiso 0.499(7) 1 calc R U P A 1
H32B H 0.1953 0.4485 0.3555 0.159 Uiso 0.499(7) 1 calc R U P A 1
C01P C 0.24382(16) 0.5738(8) 0.5226(3) 0.164(2) Uani 1 1 d . U . . .
H01J H 0.2280 0.6357 0.5111 0.197 Uiso 1 1 calc R U . . .
H01K H 0.2592 0.5858 0.5002 0.197 Uiso 1 1 calc R U . . .
C34 C 0.23324(17) 0.4123(8) 0.4164(3) 0.175(3) Uani 1 1 d D U . . .
H34A H 0.2493 0.3492 0.4222 0.210 Uiso 0.499(7) 1 calc R U P A 1
H34B H 0.2418 0.4983 0.4151 0.210 Uiso 0.499(7) 1 calc R U P A 1
H34C H 0.2509 0.3600 0.4280 0.210 Uiso 0.501(7) 1 calc R U P A 2
H34D H 0.2399 0.5014 0.4153 0.210 Uiso 0.501(7) 1 calc R U P A 2
C01S C 0.23134(18) 0.4409(8) 0.5137(4) 0.177(3) Uani 1 1 d . U . . .
H01L H 0.2183 0.4260 0.5401 0.213 Uiso 1 1 calc R U . . .
H01M H 0.2479 0.3806 0.5215 0.213 Uiso 1 1 calc R U . . .
C25 C 0.2979(2) 0.6913(10) 0.3511(4) 0.137(3) Uani 0.759(8) 1 d . U P A 2
HT H 0.2913 0.7782 0.3579 0.165 Uiso 0.759(8) 1 calc R U P A 2
HU H 0.2804 0.6418 0.3361 0.165 Uiso 0.759(8) 1 calc R U P A 2
C3 C 0.4704(3) 0.2334(13) 0.4049(5) 0.102(3) Uani 0.501(7) 1 d . U P A 2
HV H 0.4746 0.2008 0.4412 0.123 Uiso 0.501(7) 1 calc R U P A 2
HW H 0.4866 0.2063 0.3863 0.123 Uiso 0.501(7) 1 calc R U P A 2
C6 C 0.4988(3) 0.5569(15) 0.4226(5) 0.098(3) Uani 0.501(7) 1 d . U P A 2
HX H 0.4856 0.5832 0.4476 0.118 Uiso 0.501(7) 1 calc R U P A 2
HY H 0.5189 0.5860 0.4365 0.118 Uiso 0.501(7) 1 calc R U P A 2
C24 C 0.31955(19) 0.6991(10) 0.3089(3) 0.130(3) Uani 0.759(8) 1 d . U P A 2
HZ H 0.3251 0.6116 0.3005 0.156 Uiso 0.759(8) 1 calc R U P A 2
H1 H 0.3087 0.7363 0.2765 0.156 Uiso 0.759(8) 1 calc R U P A 2
C01Z C 0.21356(18) 0.4034(9) 0.4583(3) 0.184(3) Uani 1 1 d D U . . .
H01N H 0.2060 0.3158 0.4596 0.221 Uiso 1 1 calc R U . . .
H01O H 0.1966 0.4611 0.4494 0.221 Uiso 1 1 calc R U . . .
C5 C 0.4115(4) 0.1510(11) 0.3857(5) 0.102(3) Uani 0.499(7) 1 d . U P A 1
H2 H 0.4196 0.0642 0.3852 0.122 Uiso 0.499(7) 1 calc R U P A 1
H3 H 0.4030 0.1740 0.3494 0.122 Uiso 0.499(7) 1 calc R U P A 1
C7 C 0.3880(4) 0.1532(11) 0.4192(5) 0.107(3) Uani 0.499(7) 1 d . U P A 1
H4 H 0.3971 0.1254 0.4546 0.129 Uiso 0.499(7) 1 calc R U P A 1
H5 H 0.3735 0.0875 0.4055 0.129 Uiso 0.499(7) 1 calc R U P A 1
O4 O 0.3700(16) 0.281(3) 0.426(2) 0.128(8) Uani 0.499(7) 1 d . U P A 1
O5 O 0.4344(3) 0.2373(8) 0.4045(3) 0.100(2) Uani 0.499(7) 1 d . U P A 1
C8 C 0.4589(4) 0.2302(13) 0.3757(5) 0.110(3) Uani 0.499(7) 1 d . U P A 1
H6 H 0.4532 0.2684 0.3406 0.132 Uiso 0.499(7) 1 calc R U P A 1
H7 H 0.4640 0.1401 0.3709 0.132 Uiso 0.499(7) 1 calc R U P A 1
C9 C 0.4859(4) 0.3005(14) 0.4050(5) 0.111(3) Uani 0.499(7) 1 d . U P A 1
H8 H 0.4902 0.2697 0.4416 0.134 Uiso 0.499(7) 1 calc R U P A 1
H9 H 0.5033 0.2833 0.3879 0.134 Uiso 0.499(7) 1 calc R U P A 1
O6 O 0.4801(3) 0.4368(9) 0.4047(3) 0.099(2) Uani 0.499(7) 1 d . U P A 1
C10 C 0.5068(3) 0.4980(15) 0.4237(5) 0.093(3) Uani 0.499(7) 1 d . U P A 1
H10 H 0.5212 0.4819 0.3997 0.112 Uiso 0.499(7) 1 calc R U P A 1
H11 H 0.5149 0.4637 0.4585 0.112 Uiso 0.499(7) 1 calc R U P A 1
C11 C 0.5017(3) 0.6411(12) 0.4278(3) 0.098(3) Uani 0.499(7) 1 d . U P A 1
H12 H 0.4854 0.6567 0.4480 0.118 Uiso 0.499(7) 1 calc R U P A 1
H13 H 0.5196 0.6820 0.4464 0.118 Uiso 0.499(7) 1 calc R U P A 1
O7 O 0.4943(3) 0.6952(11) 0.3759(4) 0.102(3) Uani 0.499(7) 1 d . U P A 1
C15 C 0.34510(18) 0.2995(7) 0.4574(2) 0.151(2) Uani 1 1 d D U . . .
H14 H 0.3517 0.2749 0.4943 0.181 Uiso 0.499(7) 1 calc R U P A 1
H15 H 0.3284 0.2445 0.4431 0.181 Uiso 0.499(7) 1 calc R U P A 1
H16 H 0.3550 0.2792 0.4932 0.181 Uiso 0.501(7) 1 calc R U P A 2
H17 H 0.3277 0.2436 0.4492 0.181 Uiso 0.501(7) 1 calc R U P A 2
C16 C 0.33541(12) 0.4367(6) 0.45490(18) 0.1219(16) Uani 1 1 d D U . . .
H18 H 0.3533 0.4897 0.4626 0.146 Uiso 0.499(7) 1 calc R U P A 1
H19 H 0.3239 0.4507 0.4836 0.146 Uiso 0.499(7) 1 calc R U P A 1
H20 H 0.3517 0.4905 0.4719 0.146 Uiso 0.513(15) 1 calc R U P A 2
H21 H 0.3187 0.4469 0.4744 0.146 Uiso 0.513(15) 1 calc R U P A 2
O10 O 0.45162(16) 0.8451(7) 0.31549(19) 0.1179(18) Uani 0.864(13) 1 d . U P A 1
C1A C 0.43763(18) 0.9170(8) 0.2702(2) 0.128(2) Uani 0.864(13) 1 d D U P A 1
H22 H 0.4495 0.9117 0.2414 0.154 Uiso 0.864(13) 1 calc R U P A 1
H23 H 0.4358 1.0074 0.2796 0.154 Uiso 0.864(13) 1 calc R U P A 1
C1B C 0.40864(18) 0.8617(11) 0.2538(3) 0.122(2) Uani 0.864(13) 1 d . U P A 1
H24 H 0.4109 0.7722 0.2435 0.146 Uiso 0.864(13) 1 calc R U P A 1
H25 H 0.3986 0.9080 0.2229 0.146 Uiso 0.864(13) 1 calc R U P A 1
O11 O 0.39046(14) 0.8666(6) 0.2955(2) 0.118(2) Uani 0.864(13) 1 d . U P A 1
C1C C 0.3595(10) 0.816(4) 0.2907(14) 0.133(8) Uani 0.241(8) 1 d D U P A 1
H26 H 0.3477 0.8485 0.2581 0.160 Uiso 0.241(8) 1 calc R U P A 1
H27 H 0.3597 0.7226 0.2891 0.160 Uiso 0.241(8) 1 calc R U P A 1
C1D C 0.3455(5) 0.860(3) 0.3389(8) 0.119(4) Uani 0.241(8) 1 d D U P A 1
H28 H 0.3441 0.9540 0.3395 0.142 Uiso 0.241(8) 1 calc R U P A 1
H29 H 0.3577 0.8318 0.3717 0.142 Uiso 0.241(8) 1 calc R U P A 1
C1E C 0.3124(6) 0.796(3) 0.3332(9) 0.130(4) Uani 0.241(8) 1 d . U P A 1
H30 H 0.3029 0.8288 0.3624 0.157 Uiso 0.241(8) 1 calc R U P A 1
H31 H 0.3008 0.8290 0.3004 0.157 Uiso 0.241(8) 1 calc R U P A 1
C1F C 0.3095(8) 0.660(3) 0.3326(10) 0.141(6) Uani 0.241(8) 1 d D U P A 1
H32 H 0.3185 0.6215 0.3039 0.169 Uiso 0.241(8) 1 calc R U P A 1
H33 H 0.2886 0.6335 0.3289 0.169 Uiso 0.241(8) 1 calc R U P A 1
C1G C 0.3267(6) 0.622(2) 0.3872(10) 0.134(5) Uani 0.241(8) 1 d D U P A 1
H34 H 0.3480 0.6211 0.3858 0.160 Uiso 0.241(8) 1 calc R U P A 1
H35 H 0.3229 0.6852 0.4137 0.160 Uiso 0.241(8) 1 calc R U P A 1
C19 C 0.4834(3) 0.8822(12) 0.3222(4) 0.114(3) Uani 0.499(7) 1 d D U P A 1
H36 H 0.4855 0.9754 0.3199 0.136 Uiso 0.499(7) 1 calc R U P A 1
H37 H 0.4932 0.8422 0.2948 0.136 Uiso 0.499(7) 1 calc R U P A 1
C18 C 0.4968(3) 0.8350(12) 0.3760(4) 0.108(3) Uani 0.499(7) 1 d . U P A 1
H38 H 0.5176 0.8607 0.3840 0.129 Uiso 0.499(7) 1 calc R U P A 1
H39 H 0.4861 0.8715 0.4030 0.129 Uiso 0.499(7) 1 calc R U P A 1
C27 C 0.4839(4) 0.8099(16) 0.3196(7) 0.139(5) Uani 0.501(7) 1 d . U P A 2
H40 H 0.4884 0.9018 0.3215 0.166 Uiso 0.501(7) 1 calc R U P A 2
H41 H 0.4939 0.7736 0.2917 0.166 Uiso 0.501(7) 1 calc R U P A 2
C28 C 0.4974(6) 0.7483(14) 0.3725(9) 0.113(5) Uani 0.501(7) 1 d D U P A 2
H42 H 0.5191 0.7556 0.3776 0.136 Uiso 0.501(7) 1 calc R U P A 2
H43 H 0.4902 0.7923 0.4019 0.136 Uiso 0.501(7) 1 calc R U P A 2
C12 C 0.3169(4) 0.4889(19) 0.4033(5) 0.112(5) Uani 0.499(7) 1 d D U P A 1
H44 H 0.3183 0.4285 0.3745 0.135 Uiso 0.499(7) 1 calc R U P A 1
H45 H 0.2960 0.4931 0.4081 0.135 Uiso 0.499(7) 1 calc R U P A 1
C35 C 0.36664(12) 0.3802(5) 0.65346(17) 0.1061(13) Uani 1 1 d . U . . .
H35A H 0.3573 0.2971 0.6579 0.127 Uiso 1 1 calc R U . . .
H35B H 0.3789 0.4031 0.6870 0.127 Uiso 1 1 calc R U . . .
C1H C 0.3271(3) 0.1136(14) 0.2571(6) 0.128(4) Uani 0.501(7) 1 d D U P A 2
H1HA H 0.3402 0.0392 0.2646 0.154 Uiso 0.501(7) 1 calc R U P A 2
H1HB H 0.3173 0.1097 0.2203 0.154 Uiso 0.501(7) 1 calc R U P A 2
C1I C 0.3046(3) 0.1208(13) 0.2952(6) 0.119(3) Uani 0.501(7) 1 d D U P A 2
H1IA H 0.3149 0.1283 0.3317 0.143 Uiso 0.501(7) 1 calc R U P A 2
H1IB H 0.2924 0.0432 0.2924 0.143 Uiso 0.501(7) 1 calc R U P A 2
C1J C 0.2850(4) 0.2394(18) 0.2803(6) 0.107(4) Uani 0.501(7) 1 d . U P A 2
H1JA H 0.2971 0.3174 0.2822 0.129 Uiso 0.501(7) 1 calc R U P A 2
H1JB H 0.2741 0.2311 0.2444 0.129 Uiso 0.501(7) 1 calc R U P A 2
C1K C 0.2629(4) 0.244(2) 0.3224(10) 0.111(4) Uani 0.501(7) 1 d D U P A 2
H1KA H 0.2508 0.1660 0.3195 0.133 Uiso 0.501(7) 1 calc R U P A 2
H1KB H 0.2743 0.2474 0.3581 0.133 Uiso 0.501(7) 1 calc R U P A 2
C1L C 0.2424(4) 0.362(2) 0.3134(9) 0.120(4) Uani 0.501(7) 1 d D U P A 2
H1LA H 0.2310 0.3590 0.2776 0.144 Uiso 0.501(7) 1 calc R U P A 2
H1LB H 0.2545 0.4403 0.3161 0.144 Uiso 0.501(7) 1 calc R U P A 2
C1M C 0.2199(6) 0.369(3) 0.3553(12) 0.149(4) Uani 0.501(7) 1 d . U P A 2
H1MA H 0.2040 0.4294 0.3417 0.179 Uiso 0.501(7) 1 calc R U P A 2
H1MB H 0.2108 0.2846 0.3567 0.179 Uiso 0.501(7) 1 calc R U P A 2

loop_
_atom_site_aniso_label
_atom_site_aniso_U_11
_atom_site_aniso_U_22
_atom_site_aniso_U_33
_atom_site_aniso_U_23
_atom_site_aniso_U_13
_atom_site_aniso_U_12
O002 0.136(2) 0.120(2) 0.0838(17) 0.0046(16) 0.0384(17) -0.0322(19)
N003 0.114(2) 0.0778(17) 0.0444(12) -0.0051(12) 0.0067(13) 0.0252(16)
O004 0.245(4) 0.0509(13) 0.0701(15) -0.0060(11) -0.0087(19) 0.0158(18)
N005 0.121(3) 0.095(2) 0.0476(13) 0.0092(14) 0.0233(14) 0.0219(19)
O9 0.168(8) 0.128(11) 0.049(8) 0.012(9) 0.027(7) 0.036(9)
O0 0.212(19) 0.073(4) 0.071(10) -0.006(4) -0.040(13) -0.015(6)
O8 0.148(8) 0.142(12) 0.049(8) -0.006(9) 0.050(8) -0.009(10)
O33 0.205(3) 0.099(2) 0.0742(17) -0.0189(15) -0.006(2) 0.017(2)
C00A 0.095(2) 0.0578(17) 0.0487(14) 0.0009(12) 0.0140(15) 0.0067(16)
C00B 0.116(3) 0.0582(17) 0.0435(14) -0.0030(12) 0.0053(15) -0.0047(17)
C00C 0.102(3) 0.0669(19) 0.0467(14) -0.0014(13) 0.0105(15) 0.0156(17)
C00D 0.100(2) 0.0552(16) 0.0497(14) 0.0009(12) 0.0182(15) 0.0050(16)
C00E 0.105(3) 0.078(2) 0.0497(15) 0.0082(15) 0.0212(16) 0.0149(19)
C00F 0.119(3) 0.0602(18) 0.0532(16) 0.0001(14) 0.0086(17) -0.0125(18)
O1 0.116(6) 0.065(5) 0.066(4) -0.016(3) 0.003(4) 0.001(4)
C00H 0.152(4) 0.0561(18) 0.0485(16) -0.0023(13) 0.0018(18) 0.004(2)
C00I 0.115(3) 0.075(2) 0.0628(18) 0.0165(16) 0.0244(19) 0.003(2)
C00J 0.106(3) 0.0614(18) 0.0598(17) 0.0028(14) 0.0218(17) 0.0010(17)
C00K 0.138(3) 0.075(2) 0.0583(18) 0.0024(16) 0.0139(19) -0.027(2)
O3 0.120(5) 0.143(6) 0.066(3) 0.012(5) 0.015(3) -0.043(5)
C00M 0.186(4) 0.0541(19) 0.0535(18) -0.0052(14) -0.005(2) -0.005(2)
C00N 0.127(3) 0.096(3) 0.0455(16) 0.0027(16) 0.0143(17) 0.041(2)
C00O 0.189(5) 0.059(2) 0.059(2) -0.0020(16) -0.002(2) -0.028(2)
C00P 0.156(4) 0.104(3) 0.0503(17) -0.0103(18) -0.004(2) 0.054(3)
O2 0.090(5) 0.116(6) 0.076(3) 0.024(4) 0.011(3) 0.004(4)
C00S 0.142(3) 0.119(3) 0.0425(16) 0.0001(18) 0.0057(19) 0.059(3)
C00T 0.177(4) 0.123(3) 0.0564(19) -0.016(2) -0.008(2) 0.067(3)
C00U 0.183(4) 0.170(4) 0.053(2) -0.024(2) -0.001(3) 0.088(3)
C21 0.214(9) 0.099(10) 0.047(10) 0.006(9) 0.024(9) 0.027(9)
C00W 0.146(3) 0.160(4) 0.0461(17) -0.002(2) 0.015(2) 0.069(3)
C00X 0.158(4) 0.192(5) 0.0486(19) -0.005(2) 0.014(2) 0.087(3)
C00Y 0.141(4) 0.136(4) 0.087(3) 0.000(3) 0.035(3) -0.044(3)
C22 0.161(6) 0.111(5) 0.061(3) 0.009(3) 0.004(3) 0.026(5)
C36 0.185(5) 0.130(4) 0.084(3) -0.029(3) -0.007(3) 0.056(3)
C14 0.090(8) 0.126(6) 0.085(6) -0.004(6) -0.007(6) -0.016(5)
C015 0.141(4) 0.169(5) 0.095(3) -0.009(3) 0.045(3) -0.036(4)
C017 0.140(4) 0.137(4) 0.116(4) 0.016(3) 0.039(3) 0.004(3)
C29 0.102(11) 0.094(7) 0.108(10) -0.022(7) 0.012(7) -0.009(7)
C019 0.155(5) 0.178(6) 0.126(4) 0.026(4) 0.031(4) 0.038(4)
C4 0.097(5) 0.126(6) 0.067(4) 0.015(5) 0.019(4) 0.007(5)
C20 0.206(9) 0.121(11) 0.064(9) 0.018(9) 0.045(8) 0.018(10)
C31 0.098(12) 0.079(5) 0.122(7) 0.003(6) -0.016(7) 0.000(7)
C30 0.082(10) 0.089(6) 0.098(5) 0.005(4) -0.009(7) -0.003(7)
C0 0.151(8) 0.061(5) 0.063(5) -0.011(4) -0.016(6) -0.012(5)
C17 0.137(7) 0.093(6) 0.101(5) -0.006(5) -0.011(6) 0.013(5)
C13 0.151(7) 0.082(5) 0.123(6) -0.026(5) -0.007(6) 0.030(5)
C01J 0.185(5) 0.287(8) 0.060(2) -0.019(4) 0.037(3) 0.098(5)
C23 0.148(5) 0.120(6) 0.068(3) 0.002(3) 0.000(3) 0.042(4)
C26 0.118(5) 0.126(4) 0.103(4) -0.005(3) 0.029(3) -0.005(4)
C1 0.157(10) 0.064(4) 0.064(5) 0.010(3) -0.001(5) -0.041(5)
C2 0.113(6) 0.088(5) 0.072(5) -0.003(4) 0.009(4) 0.020(5)
C32 0.147(12) 0.095(6) 0.153(8) -0.005(6) 0.013(6) 0.020(8)
C01P 0.140(5) 0.173(6) 0.170(6) 0.042(5) -0.006(4) 0.014(4)
C34 0.188(6) 0.170(6) 0.153(5) 0.055(4) -0.021(4) 0.028(5)
C01S 0.155(6) 0.174(6) 0.192(6) 0.000(5) -0.005(5) 0.034(5)
C25 0.146(7) 0.141(7) 0.122(6) -0.008(5) 0.013(4) 0.037(5)
C3 0.097(6) 0.114(6) 0.094(6) -0.001(6) 0.007(5) 0.026(5)
C6 0.106(7) 0.122(7) 0.067(5) -0.003(6) 0.014(5) -0.006(7)
C24 0.150(6) 0.156(7) 0.077(4) -0.005(4) -0.007(4) 0.031(5)
C01Z 0.179(6) 0.176(6) 0.193(5) 0.024(5) 0.012(4) 0.019(5)
C5 0.172(10) 0.054(5) 0.068(5) -0.001(4) -0.018(7) 0.000(6)
C7 0.175(11) 0.072(5) 0.065(6) 0.011(4) -0.014(7) -0.037(6)
O4 0.216(19) 0.075(5) 0.072(10) -0.005(5) -0.042(14) -0.012(7)
O5 0.162(8) 0.074(5) 0.060(3) -0.010(3) 0.008(5) 0.004(5)
C8 0.137(7) 0.102(6) 0.091(6) -0.028(5) 0.018(5) 0.029(6)
C9 0.127(7) 0.108(6) 0.100(6) -0.008(5) 0.019(5) 0.032(6)
O6 0.114(7) 0.103(5) 0.085(4) 0.010(4) 0.032(5) 0.036(5)
C10 0.105(6) 0.104(6) 0.072(4) 0.010(5) 0.017(4) 0.033(5)
C11 0.122(8) 0.117(7) 0.059(4) -0.004(5) 0.021(4) 0.032(7)
O7 0.129(7) 0.116(7) 0.064(3) 0.003(6) 0.026(4) -0.007(7)
C15 0.212(7) 0.135(4) 0.091(3) 0.016(3) -0.023(3) -0.048(4)
C16 0.127(4) 0.155(4) 0.079(3) 0.008(3) 0.001(2) -0.033(3)
O10 0.156(4) 0.151(5) 0.052(2) 0.005(2) 0.036(2) 0.005(4)
C1A 0.213(6) 0.119(5) 0.060(3) 0.009(3) 0.043(3) 0.016(5)
C1B 0.211(6) 0.103(4) 0.049(4) 0.018(3) 0.014(3) 0.031(4)
O11 0.178(4) 0.119(4) 0.055(2) 0.007(2) 0.017(2) 0.023(3)
C1C 0.150(9) 0.126(13) 0.122(12) 0.011(9) 0.014(9) 0.026(8)
C1D 0.154(8) 0.107(9) 0.087(8) 0.006(8) -0.006(7) 0.041(8)
C1E 0.150(9) 0.141(9) 0.092(9) -0.011(8) -0.009(8) 0.032(9)
C1F 0.152(12) 0.140(9) 0.124(11) -0.005(9) 0.003(10) 0.025(10)
C1G 0.131(11) 0.146(9) 0.121(9) 0.001(8) 0.009(9) 0.000(9)
C19 0.173(8) 0.105(8) 0.078(5) 0.004(6) 0.067(5) 0.009(8)
C18 0.137(8) 0.107(6) 0.088(5) -0.003(6) 0.044(5) 0.013(7)
C27 0.154(9) 0.139(12) 0.133(10) 0.038(10) 0.053(7) -0.030(10)
C28 0.114(7) 0.128(9) 0.106(7) 0.001(7) 0.041(5) -0.015(8)
C12 0.117(13) 0.139(9) 0.084(6) -0.013(6) 0.026(6) 0.013(9)
C35 0.144(4) 0.090(3) 0.084(2) 0.014(2) 0.017(2) -0.027(2)
C1H 0.167(8) 0.091(6) 0.117(5) -0.024(5) -0.010(6) 0.017(6)
C1I 0.157(8) 0.091(5) 0.102(5) -0.005(5) -0.007(6) 0.006(6)
C1J 0.145(14) 0.095(9) 0.071(6) 0.015(6) -0.014(7) -0.023(7)
C1K 0.111(13) 0.098(6) 0.115(6) 0.008(6) -0.009(9) -0.018(8)
C1L 0.122(13) 0.093(7) 0.128(7) 0.021(6) -0.037(7) -0.014(8)
C1M 0.162(10) 0.119(7) 0.155(7) 0.027(6) -0.012(7) 0.018(8)

loop_
_atom_type_symbol
_atom_type_description
_atom_type_scat_dispersion_real
_atom_type_scat_dispersion_imag
_atom_type_scat_source
C C 0.0181 0.0091 'International Tables Vol C Tables 4.2.6.8 and 6.1.1.4'
H H 0.0000 0.0000 'International Tables Vol C Tables 4.2.6.8 and 6.1.1.4'
N N 0.0311 0.0180 'International Tables Vol C Tables 4.2.6.8 and 6.1.1.4'
O O 0.0492 0.0322 'International Tables Vol C Tables 4.2.6.8 and 6.1.1.4'

loop_
_geom_angle_atom_site_label_1
_geom_angle_atom_site_label_2
_geom_angle_atom_site_label_3
_geom_angle
_geom_angle_site_symmetry_1
_geom_angle_site_symmetry_3
_geom_angle_publ_flag
C35 O002 C00Y 112.1(4) . . ?
C00N N003 C00C 107.8(3) . . ?
C00E N005 H005 125.0 . . ?
C00N N005 H005 125.0 . . ?
C00N N005 C00E 110.0(3) . . ?
C22 O9 C21 110.6(11) . . ?
C15 O0 C1 100.7(12) . . ?
C27 O8 C20 129(4) . . ?
C36 O33 C13 120.6(6) . . ?
C1H O33 C36 105.8(5) . . ?
C00C C00A C00B 124.6(3) . . ?
C00D C00A C00B 120.7(2) . . ?
C00D C00A C00C 114.6(3) . . ?
C00F C00B C00A 119.4(3) . . ?
C00F C00B C00H 120.0(3) . . ?
C00H C00B C00A 120.5(3) . . ?
C00A C00C N003 131.6(3) . . ?
C00E C00C N003 106.6(3) . . ?
C00E C00C C00A 121.7(3) . . ?
C00A C00D H00D 118.1 . . ?
C00A C00D C00J 123.7(3) . . ?
C00J C00D H00D 118.1 . . ?
C00C C00E N005 106.2(3) . . ?
C00I C00E N005 131.5(3) . . ?
C00I C00E C00C 122.3(3) . . ?
C00B C00F H00F 120.3 . . ?
C00B C00F C00K 119.3(4) . . ?
C00K C00F H00F 120.3 . . ?
C0 O1 C2 111.9(9) . . ?
C00B C00H H00H 120.2 . . ?
C00M C00H C00B 119.7(4) . . ?
C00M C00H H00H 120.2 . . ?
C00E C00I H00I 121.5 . . ?
C00J C00I C00E 117.0(3) . . ?
C00J C00I H00I 121.5 . . ?
C00D C00J H00J 119.7 . . ?
C00I C00J C00D 120.5(3) . . ?
C00I C00J H00J 119.7 . . ?
C00F C00K C35 120.8(4) . . ?
C00O C00K C00F 120.2(4) . . ?
C00O C00K C35 119.0(4) . . ?
C28 O3 C6 110.5(13) . . ?
O004 C00M C00H 117.5(4) . . ?
C00O C00M O004 121.9(3) . . ?
C00O C00M C00H 120.6(4) . . ?
N003 C00N C00S 125.6(4) . . ?
N005 C00N N003 109.3(3) . . ?
N005 C00N C00S 125.0(4) . . ?
C00K C00O H00O 119.9 . . ?
C00M C00O C00K 120.1(3) . . ?
C00M C00O H00O 119.9 . . ?
C00S C00P H00P 121.3 . . ?
C00T C00P H00P 121.3 . . ?
C00T C00P C00S 117.4(5) . . ?
C3 O2 C4 108.8(11) . . ?
C00P C00S C00N 121.5(4) . . ?
C00P C00S C00W 122.3(4) . . ?
C00W C00S C00N 116.2(5) . . ?
C00P C00T C36 120.3(6) . . ?
C00U C00T C00P 121.1(6) . . ?
C00U C00T C36 118.6(4) . . ?
C00T C00U H00U 119.1 . . ?
C00X C00U C00T 121.8(4) . . ?
C00X C00U H00U 119.1 . . ?
O9 C21 H 112.9 . . ?
O9 C21 HA 112.9 . . ?
O9 C21 C20 94(3) . . ?
H C21 HA 110.3 . . ?
C20 C21 H 112.9 . . ?
C20 C21 HA 112.9 . . ?
C00S C00W H00W 121.0 . . ?
C00S C00W C00X 118.0(6) . . ?
C00X C00W H00W 121.0 . . ?
C00U C00X C00W 119.3(6) . . ?
C00U C00X C01J 123.3(5) . . ?
C00W C00X C01J 117.4(7) . . ?
O002 C00Y H00A 110.1 . . ?
O002 C00Y H00B 110.1 . . ?
O002 C00Y C015 107.9(4) . . ?
H00A C00Y H00B 108.4 . . ?
C015 C00Y H00A 110.1 . . ?
C015 C00Y H00B 110.1 . . ?
O9 C22 HB 106.9 . . ?
O9 C22 HC 106.9 . . ?
O9 C22 C23 121.8(16) . . ?
HB C22 HC 106.7 . . ?
C23 C22 HB 106.9 . . ?
C23 C22 HC 106.9 . . ?
O33 C36 C00T 110.5(4) . . ?
O33 C36 H36A 109.5 . . ?
O33 C36 H36B 109.5 . . ?
C00T C36 H36A 109.5 . . ?
C00T C36 H36B 109.5 . . ?
H36A C36 H36B 108.1 . . ?
HD C14 HE 109.0 . . ?
C26 C14 HD 111.0 . . ?
C26 C14 HE 111.0 . . ?
C16 C14 HD 111.0 . . ?
C16 C14 HE 111.0 . . ?
C16 C14 C26 103.8(10) . . ?
C00Y C015 H01A 109.3 . . ?
C00Y C015 H01B 109.3 . . ?
C00Y C015 C017 111.5(5) . . ?
H01A C015 H01B 108.0 . . ?
C017 C015 H01A 109.3 . . ?
C017 C015 H01B 109.3 . . ?
C015 C017 H01C 109.2 . . ?
C015 C017 H01D 109.2 . . ?
H01C C017 H01D 107.9 . . ?
C019 C017 C015 111.9(6) . . ?
C019 C017 H01C 109.2 . . ?
C019 C017 H01D 109.2 . . ?
H29A C29 H29B 107.0 . . ?
C30 C29 H29A 107.5 . . ?
C30 C29 H29B 107.5 . . ?
C17 C29 H29A 107.5 . . ?
C17 C29 H29B 107.5 . . ?
C17 C29 C30 119.3(16) . . ?
C017 C019 H01E 109.0 . . ?
C017 C019 H01F 109.0 . . ?
C017 C019 C01P 113.1(6) . . ?
H01E C019 H01F 107.8 . . ?
C01P C019 H01E 109.0 . . ?
C01P C019 H01F 109.0 . . ?
O2 C4 HF 109.2 . . ?
O2 C4 HG 109.2 . . ?
O2 C4 C6 111.9(13) . . ?
HF C4 HG 107.9 . . ?
C6 C4 HF 109.2 . . ?
C6 C4 HG 109.2 . . ?
O8 C20 C21 133(4) . . ?
O8 C20 HH 103.9 . . ?
O8 C20 HI 103.9 . . ?
C21 C20 HH 103.9 . . ?
C21 C20 HI 103.9 . . ?
HH C20 HI 105.4 . . ?
H31A C31 H31B 107.5 . . ?
C30 C31 H31A 108.6 . . ?
C30 C31 H31B 108.6 . . ?
C32 C31 H31A 108.6 . . ?
C32 C31 H31B 108.6 . . ?
C32 C31 C30 114.8(15) . . ?
C29 C30 C31 118.6(14) . . ?
C29 C30 H30A 107.7 . . ?
C29 C30 H30B 107.7 . . ?
C31 C30 H30A 107.7 . . ?
C31 C30 H30B 107.7 . . ?
H30A C30 H30B 107.1 . . ?
O1 C0 HJ 110.3 . . ?
O1 C0 HK 110.3 . . ?
O1 C0 C1 106.9(8) . . ?
HJ C0 HK 108.6 . . ?
C1 C0 HJ 110.3 . . ?
C1 C0 HK 110.3 . . ?
C29 C17 H17A 107.3 . . ?
C29 C17 H17B 107.3 . . ?
C29 C17 C13 120.1(14) . . ?
H17A C17 H17B 106.9 . . ?
C13 C17 H17A 107.3 . . ?
C13 C17 H17B 107.3 . . ?
O33 C13 H13A 108.0 . . ?
O33 C13 H13B 108.0 . . ?
C17 C13 O33 117.0(11) . . ?
C17 C13 H13A 108.0 . . ?
C17 C13 H13B 108.0 . . ?
H13A C13 H13B 107.3 . . ?
C00X C01J H01G 109.5 . . ?
C00X C01J H01H 109.5 . . ?
C00X C01J H01I 109.5 . . ?
H01G C01J H01H 109.5 . . ?
H01G C01J H01I 109.5 . . ?
H01H C01J H01I 109.5 . . ?
C22 C23 HL 108.9 . . ?
C22 C23 HM 108.9 . . ?
HL C23 HM 107.7 . . ?
C24 C23 C22 113.4(7) . . ?
C24 C23 HL 108.9 . . ?
C24 C23 HM 108.9 . . ?
C14 C26 HN 108.8 . . ?
C14 C26 HO 108.8 . . ?
HN C26 HO 107.7 . . ?
C25 C26 C14 113.6(7) . . ?
C25 C26 HN 108.8 . . ?
C25 C26 HO 108.8 . . ?
O0 C1 C0 100.5(9) . . ?
O0 C1 HP 111.7 . . ?
O0 C1 HQ 111.7 . . ?
C0 C1 HP 111.7 . . ?
C0 C1 HQ 111.7 . . ?
HP C1 HQ 109.4 . . ?
O1 C2 HR 109.6 . . ?
O1 C2 HS 109.6 . . ?
O1 C2 C3 110.1(10) . . ?
HR C2 HS 108.2 . . ?
C3 C2 HR 109.6 . . ?
C3 C2 HS 109.6 . . ?
C31 C32 H32A 111.1 . . ?
C31 C32 H32B 111.1 . . ?
C31 C32 C34 103.1(17) . . ?
H32A C32 H32B 109.1 . . ?
C34 C32 H32A 111.1 . . ?
C34 C32 H32B 111.1 . . ?
C019 C01P H01J 108.6 . . ?
C019 C01P H01K 108.6 . . ?
H01J C01P H01K 107.6 . . ?
C01S C01P C019 114.7(7) . . ?
C01S C01P H01J 108.6 . . ?
C01S C01P H01K 108.6 . . ?
C32 C34 H34A 111.3 . . ?
C32 C34 H34B 111.3 . . ?
H34A C34 H34B 109.2 . . ?
H34C C34 H34D 107.0 . . ?
C01Z C34 C32 102.1(10) . . ?
C01Z C34 H34A 111.3 . . ?
C01Z C34 H34B 111.3 . . ?
C01Z C34 H34C 107.5 . . ?
C01Z C34 H34D 107.5 . . ?
C01Z C34 C1M 119.1(12) . . ?
C1M C34 H34C 107.5 . . ?
C1M C34 H34D 107.5 . . ?
C01P C01S H01L 107.4 . . ?
C01P C01S H01M 107.4 . . ?
C01P C01S C01Z 119.7(7) . . ?
H01L C01S H01M 106.9 . . ?
C01Z C01S H01L 107.4 . . ?
C01Z C01S H01M 107.4 . . ?
C26 C25 HT 108.6 . . ?
C26 C25 HU 108.6 . . ?
C26 C25 C24 114.8(7) . . ?
HT C25 HU 107.5 . . ?
C24 C25 HT 108.6 . . ?
C24 C25 HU 108.6 . . ?
O2 C3 C2 110.8(9) . . ?
O2 C3 HV 109.5 . . ?
O2 C3 HW 109.5 . . ?
C2 C3 HV 109.5 . . ?
C2 C3 HW 109.5 . . ?
HV C3 HW 108.1 . . ?
O3 C6 C4 111.1(10) . . ?
O3 C6 HX 109.4 . . ?
O3 C6 HY 109.4 . . ?
C4 C6 HX 109.4 . . ?
C4 C6 HY 109.4 . . ?
HX C6 HY 108.0 . . ?
C23 C24 C25 116.2(7) . . ?
C23 C24 HZ 108.2 . . ?
C23 C24 H1 108.2 . . ?
C25 C24 HZ 108.2 . . ?
C25 C24 H1 108.2 . . ?
HZ C24 H1 107.4 . . ?
C34 C01Z C01S 110.4(7) . . ?
C34 C01Z H01N 109.6 . . ?
C34 C01Z H01O 109.6 . . ?
C01S C01Z H01N 109.6 . . ?
C01S C01Z H01O 109.6 . . ?
H01N C01Z H01O 108.1 . . ?
H2 C5 H3 108.0 . . ?
C7 C5 H2 109.4 . . ?
C7 C5 H3 109.4 . . ?
O5 C5 H2 109.4 . . ?
O5 C5 H3 109.4 . . ?
O5 C5 C7 111.1(11) . . ?
C5 C7 H4 107.1 . . ?
C5 C7 H5 107.1 . . ?
C5 C7 O4 120.9(10) . . ?
H4 C7 H5 106.8 . . ?
O4 C7 H4 107.1 . . ?
O4 C7 H5 107.1 . . ?
C15 O4 C7 128.1(14) . . ?
C5 O5 C8 112.8(10) . . ?
O5 C8 H6 109.5 . . ?
O5 C8 H7 109.5 . . ?
O5 C8 C9 110.9(10) . . ?
H6 C8 H7 108.1 . . ?
C9 C8 H6 109.5 . . ?
C9 C8 H7 109.5 . . ?
C8 C9 H8 109.7 . . ?
C8 C9 H9 109.7 . . ?
H8 C9 H9 108.2 . . ?
O6 C9 C8 109.7(13) . . ?
O6 C9 H8 109.7 . . ?
O6 C9 H9 109.7 . . ?
C10 O6 C9 107.4(12) . . ?
O6 C10 H10 109.7 . . ?
O6 C10 H11 109.7 . . ?
O6 C10 C11 109.9(10) . . ?
H10 C10 H11 108.2 . . ?
C11 C10 H10 109.7 . . ?
C11 C10 H11 109.7 . . ?
C10 C11 H12 109.7 . . ?
C10 C11 H13 109.7 . . ?
H12 C11 H13 108.2 . . ?
O7 C11 C10 109.8(9) . . ?
O7 C11 H12 109.7 . . ?
O7 C11 H13 109.7 . . ?
C11 O7 C18 112.6(10) . . ?
O0 C15 H16 109.7 . . ?
O0 C15 H17 109.7 . . ?
O0 C15 C16 110.0(8) . . ?
O4 C15 H14 109.6 . . ?
O4 C15 H15 109.6 . . ?
O4 C15 C16 110.2(9) . . ?
H14 C15 H15 108.1 . . ?
H16 C15 H17 108.2 . . ?
C16 C15 H14 109.6 . . ?
C16 C15 H15 109.6 . . ?
C16 C15 H16 109.7 . . ?
C16 C15 H17 109.7 . . ?
C14 C16 H20 109.3 . . ?
C14 C16 H21 109.3 . . ?
C15 C16 C14 111.6(8) . . ?
C15 C16 H18 107.5 . . ?
C15 C16 H19 107.5 . . ?
C15 C16 H20 109.3 . . ?
C15 C16 H21 109.3 . . ?
C15 C16 C12 119.4(9) . . ?
H18 C16 H19 107.0 . . ?
H20 C16 H21 108.0 . . ?
C12 C16 H18 107.5 . . ?
C12 C16 H19 107.5 . . ?
C1A O10 C19 105.0(7) . . ?
O10 C1A H22 110.3 . . ?
O10 C1A H23 110.3 . . ?
O10 C1A C1B 107.2(7) . . ?
H22 C1A H23 108.5 . . ?
C1B C1A H22 110.3 . . ?
C1B C1A H23 110.3 . . ?
C1A C1B H24 109.2 . . ?
C1A C1B H25 109.2 . . ?
C1A C1B O11 112.0(7) . . ?
H24 C1B H25 107.9 . . ?
O11 C1B H24 109.2 . . ?
O11 C1B H25 109.2 . . ?
C1B O11 C1C 124.7(12) . . ?
O11 C1C H26 109.8 . . ?
O11 C1C H27 109.8 . . ?
H26 C1C H27 108.2 . . ?
C1D C1C O11 110(3) . . ?
C1D C1C H26 109.8 . . ?
C1D C1C H27 109.8 . . ?
C1C C1D H28 110.2 . . ?
C1C C1D H29 110.2 . . ?
C1C C1D C1E 107(3) . . ?
H28 C1D H29 108.5 . . ?
C1E C1D H28 110.2 . . ?
C1E C1D H29 110.2 . . ?
C1D C1E H30 107.5 . . ?
C1D C1E H31 107.5 . . ?
H30 C1E H31 107.0 . . ?
C1F C1E C1D 119(2) . . ?
C1F C1E H30 107.5 . . ?
C1F C1E H31 107.5 . . ?
C1E C1F H32 111.3 . . ?
C1E C1F H33 111.3 . . ?
C1E C1F C1G 102(2) . . ?
H32 C1F H33 109.2 . . ?
C1G C1F H32 111.3 . . ?
C1G C1F H33 111.3 . . ?
C1F C1G H34 109.6 . . ?
C1F C1G H35 109.6 . . ?
H34 C1G H35 108.1 . . ?
C12 C1G C1F 110.3(10) . . ?
C12 C1G H34 109.6 . . ?
C12 C1G H35 109.6 . . ?
O10 C19 H36 110.6 . . ?
O10 C19 H37 110.6 . . ?
O10 C19 C18 105.7(9) . . ?
H36 C19 H37 108.7 . . ?
C18 C19 H36 110.6 . . ?
C18 C19 H37 110.6 . . ?
O7 C18 C19 107.8(10) . . ?
O7 C18 H38 110.1 . . ?
O7 C18 H39 110.1 . . ?
C19 C18 H38 110.1 . . ?
C19 C18 H39 110.1 . . ?
H38 C18 H39 108.5 . . ?
O8 C27 H40 108.2 . . ?
O8 C27 H41 108.2 . . ?
O8 C27 C28 116.3(19) . . ?
H40 C27 H41 107.4 . . ?
C28 C27 H40 108.2 . . ?
C28 C27 H41 108.2 . . ?
O3 C28 C27 108.3(15) . . ?
O3 C28 H42 110.0 . . ?
O3 C28 H43 110.0 . . ?
C27 C28 H42 110.0 . . ?
C27 C28 H43 110.0 . . ?
H42 C28 H43 108.4 . . ?
C16 C12 H44 108.8 . . ?
C16 C12 H45 108.8 . . ?
C1G C12 C16 113.8(14) . . ?
C1G C12 H44 108.8 . . ?
C1G C12 H45 108.8 . . ?
H44 C12 H45 107.7 . . ?
O002 C35 C00K 108.9(3) . . ?
O002 C35 H35A 109.9 . . ?
O002 C35 H35B 109.9 . . ?
C00K C35 H35A 109.9 . . ?
C00K C35 H35B 109.9 . . ?
H35A C35 H35B 108.3 . . ?
O33 C1H H1HA 111.4 . . ?
O33 C1H H1HB 111.4 . . ?
O33 C1H C1I 102.0(9) . . ?
H1HA C1H H1HB 109.2 . . ?
C1I C1H H1HA 111.4 . . ?
C1I C1H H1HB 111.4 . . ?
C1H C1I H1IA 110.2 . . ?
C1H C1I H1IB 110.2 . . ?
C1H C1I C1J 107.7(11) . . ?
H1IA C1I H1IB 108.5 . . ?
C1J C1I H1IA 110.2 . . ?
C1J C1I H1IB 110.2 . . ?
C1I C1J H1JA 110.7 . . ?
C1I C1J H1JB 110.7 . . ?
H1JA C1J H1JB 108.8 . . ?
C1K C1J C1I 105.3(11) . . ?
C1K C1J H1JA 110.7 . . ?
C1K C1J H1JB 110.7 . . ?
C1J C1K H1KA 109.5 . . ?
C1J C1K H1KB 109.5 . . ?
H1KA C1K H1KB 108.0 . . ?
C1L C1K C1J 110.9(15) . . ?
C1L C1K H1KA 109.5 . . ?
C1L C1K H1KB 109.5 . . ?
C1K C1L H1LA 109.3 . . ?
C1K C1L H1LB 109.3 . . ?
C1K C1L C1M 111.8(16) . . ?
H1LA C1L H1LB 107.9 . . ?
C1M C1L H1LA 109.3 . . ?
C1M C1L H1LB 109.3 . . ?
C34 C1M C1L 118(2) . . ?
C34 C1M H1MA 107.8 . . ?
C34 C1M H1MB 107.8 . . ?
C1L C1M H1MA 107.8 . . ?
C1L C1M H1MB 107.8 . . ?
H1MA C1M H1MB 107.1 . . ?

loop_
_geom_bond_atom_site_label_1
_geom_bond_atom_site_label_2
_geom_bond_distance
_geom_bond_site_symmetry_2
_geom_bond_publ_flag
O002 C00Y 1.427(5) . ?
O002 C35 1.404(6) . ?
N003 C00C 1.413(4) . ?
N003 C00N 1.345(4) . ?
O004 C00M 1.380(5) . ?
N005 H005 0.8600 . ?
N005 C00E 1.388(4) . ?
N005 C00N 1.324(5) . ?
O9 C21 1.403(10) . ?
O9 C22 1.395(10) . ?
O0 C1 1.401(10) . ?
O0 C15 1.397(10) . ?
O8 C20 1.405(10) . ?
O8 C27 1.33(4) . ?
O33 C36 1.426(6) . ?
O33 C13 1.609(16) . ?
O33 C1H 1.394(13) . ?
C00A C00B 1.483(4) . ?
C00A C00C 1.403(4) . ?
C00A C00D 1.382(4) . ?
C00B C00F 1.390(5) . ?
C00B C00H 1.391(5) . ?
C00C C00E 1.386(5) . ?
C00D H00D 0.9300 . ?
C00D C00J 1.400(4) . ?
C00E C00I 1.381(5) . ?
C00F H00F 0.9300 . ?
C00F C00K 1.396(5) . ?
O1 C0 1.426(14) . ?
O1 C2 1.424(16) . ?
C00H H00H 0.9300 . ?
C00H C00M 1.388(5) . ?
C00I H00I 0.9300 . ?
C00I C00J 1.371(4) . ?
C00J H00J 0.9300 . ?
C00K C00O 1.383(6) . ?
C00K C35 1.492(6) . ?
O3 C6 1.444(15) . ?
O3 C28 1.410(9) . ?
C00M C00O 1.366(6) . ?
C00N C00S 1.478(5) . ?
C00O H00O 0.9300 . ?
C00P H00P 0.9300 . ?
C00P C00S 1.389(7) . ?
C00P C00T 1.389(5) . ?
O2 C4 1.414(16) . ?
O2 C3 1.388(16) . ?
C00S C00W 1.397(7) . ?
C00T C00U 1.374(9) . ?
C00T C36 1.512(8) . ?
C00U H00U 0.9300 . ?
C00U C00X 1.359(9) . ?
C21 H 0.9700 . ?
C21 HA 0.9700 . ?
C21 C20 1.531(10) . ?
C00W H00W 0.9300 . ?
C00W C00X 1.418(6) . ?
C00X C01J 1.535(9) . ?
C00Y H00A 0.9700 . ?
C00Y H00B 0.9700 . ?
C00Y C015 1.490(6) . ?
C22 HB 0.9700 . ?
C22 HC 0.9700 . ?
C22 C23 1.495(11) . ?
C36 H36A 0.9700 . ?
C36 H36B 0.9700 . ?
C14 HD 0.9700 . ?
C14 HE 0.9700 . ?
C14 C26 1.699(19) . ?
C14 C16 1.545(14) . ?
C015 H01A 0.9700 . ?
C015 H01B 0.9700 . ?
C015 C017 1.549(8) . ?
C017 H01C 0.9700 . ?
C017 H01D 0.9700 . ?
C017 C019 1.443(8) . ?
C29 H29A 0.9700 . ?
C29 H29B 0.9700 . ?
C29 C30 1.439(19) . ?
C29 C17 1.434(18) . ?
C019 H01E 0.9700 . ?
C019 H01F 0.9700 . ?
C019 C01P 1.559(9) . ?
C4 HF 0.9700 . ?
C4 HG 0.9700 . ?
C4 C6 1.449(19) . ?
C20 HH 0.9700 . ?
C20 HI 0.9700 . ?
C31 H31A 0.9700 . ?
C31 H31B 0.9700 . ?
C31 C30 1.526(16) . ?
C31 C32 1.46(2) . ?
C30 H30A 0.9700 . ?
C30 H30B 0.9700 . ?
C0 HJ 0.9700 . ?
C0 HK 0.9700 . ?
C0 C1 1.495(9) . ?
C17 H17A 0.9700 . ?
C17 H17B 0.9700 . ?
C17 C13 1.478(18) . ?
C13 H13A 0.9700 . ?
C13 H13B 0.9700 . ?
C01J H01G 0.9600 . ?
C01J H01H 0.9600 . ?
C01J H01I 0.9600 . ?
C23 HL 0.9700 . ?
C23 HM 0.9700 . ?
C23 C24 1.479(11) . ?
C26 HN 0.9700 . ?
C26 HO 0.9700 . ?
C26 C25 1.493(10) . ?
C1 HP 0.9700 . ?
C1 HQ 0.9700 . ?
C2 HR 0.9700 . ?
C2 HS 0.9700 . ?
C2 C3 1.498(19) . ?
C32 H32A 0.9700 . ?
C32 H32B 0.9700 . ?
C32 C34 1.60(3) . ?
C01P H01J 0.9700 . ?
C01P H01K 0.9700 . ?
C01P C01S 1.488(9) . ?
C34 H34A 0.9700 . ?
C34 H34B 0.9700 . ?
C34 H34C 0.9700 . ?
C34 H34D 0.9700 . ?
C34 C01Z 1.490(6) . ?
C34 C1M 1.63(3) . ?
C01S H01L 0.9700 . ?
C01S H01M 0.9700 . ?
C01S C01Z 1.555(10) . ?
C25 HT 0.9700 . ?
C25 HU 0.9700 . ?
C25 C24 1.558(13) . ?
C3 HV 0.9700 . ?
C3 HW 0.9700 . ?
C6 HX 0.9700 . ?
C6 HY 0.9700 . ?
C24 HZ 0.9700 . ?
C24 H1 0.9700 . ?
C01Z H01N 0.9700 . ?
C01Z H01O 0.9700 . ?
C5 H2 0.9700 . ?
C5 H3 0.9700 . ?
C5 C7 1.46(2) . ?
C5 O5 1.393(16) . ?
C7 H4 0.9700 . ?
C7 H5 0.9700 . ?
C7 O4 1.57(2) . ?
O4 C15 1.49(3) . ?
O5 C8 1.419(16) . ?
C8 H6 0.9700 . ?
C8 H7 0.9700 . ?
C8 C9 1.51(2) . ?
C9 H8 0.9700 . ?
C9 H9 0.9700 . ?
C9 O6 1.432(17) . ?
O6 C10 1.378(17) . ?
C10 H10 0.9700 . ?
C10 H11 0.9700 . ?
C10 C11 1.502(16) . ?
C11 H12 0.9700 . ?
C11 H13 0.9700 . ?
C11 O7 1.420(13) . ?
O7 C18 1.448(13) . ?
C15 H14 0.9700 . ?
C15 H15 0.9700 . ?
C15 H16 0.9700 . ?
C15 H17 0.9700 . ?
C15 C16 1.481(8) . ?
C16 H18 0.9700 . ?
C16 H19 0.9700 . ?
C16 H20 0.9700 . ?
C16 H21 0.9700 . ?
C16 C12 1.536(9) . ?
O10 C1A 1.430(7) . ?
O10 C19 1.471(14) . ?
C1A H22 0.9700 . ?
C1A H23 0.9700 . ?
C1A C1B 1.430(10) . ?
C1B H24 0.9700 . ?
C1B H25 0.9700 . ?
C1B O11 1.434(8) . ?
O11 C1C 1.48(4) . ?
C1C H26 0.9700 . ?
C1C H27 0.9700 . ?
C1C C1D 1.527(10) . ?
C1D H28 0.9700 . ?
C1D H29 0.9700 . ?
C1D C1E 1.62(4) . ?
C1E H30 0.9700 . ?
C1E H31 0.9700 . ?
C1E C1F 1.42(4) . ?
C1F H32 0.9700 . ?
C1F H33 0.9700 . ?
C1F C1G 1.529(10) . ?
C1G H34 0.9700 . ?
C1G H35 0.9700 . ?
C1G C12 1.518(10) . ?
C19 H36 0.9700 . ?
C19 H37 0.9700 . ?
C19 C18 1.485(16) . ?
C18 H38 0.9700 . ?
C18 H39 0.9700 . ?
C27 H40 0.9700 . ?
C27 H41 0.9700 . ?
C27 C28 1.52(3) . ?
C28 H42 0.9700 . ?
C28 H43 0.9700 . ?
C12 H44 0.9700 . ?
C12 H45 0.9700 . ?
C35 H35A 0.9700 . ?
C35 H35B 0.9700 . ?
C1H H1HA 0.9700 . ?
C1H H1HB 0.9700 . ?
C1H C1I 1.508(9) . ?
C1I H1IA 0.9700 . ?
C1I H1IB 0.9700 . ?
C1I C1J 1.524(19) . ?
C1J H1JA 0.9700 . ?
C1J H1JB 0.9700 . ?
C1J C1K 1.57(2) . ?
C1K H1KA 0.9700 . ?
C1K H1KB 0.9700 . ?
C1K C1L 1.529(9) . ?
C1L H1LA 0.9700 . ?
C1L H1LB 0.9700 . ?
C1L C1M 1.58(2) . ?
C1M H1MA 0.9700 . ?
C1M H1MB 0.9700 . ?

loop_
_geom_torsion_atom_site_label_1
_geom_torsion_atom_site_label_2
_geom_torsion_atom_site_label_3
_geom_torsion_atom_site_label_4
_geom_torsion
_geom_torsion_site_symmetry_1
_geom_torsion_site_symmetry_2
_geom_torsion_site_symmetry_3
_geom_torsion_site_symmetry_4
_geom_torsion_publ_flag
O002 C00Y C015 C017 56.9(6) . . . . ?
N003 C00C C00E N005 -1.3(4) . . . . ?
N003 C00C C00E C00I 178.6(3) . . . . ?
N003 C00N C00S C00P 34.6(6) . . . . ?
N003 C00N C00S C00W -144.8(4) . . . . ?
O004 C00M C00O C00K 178.6(4) . . . . ?
N005 C00E C00I C00J -178.7(4) . . . . ?
N005 C00N C00S C00P -144.4(4) . . . . ?
N005 C00N C00S C00W 36.2(6) . . . . ?
O9 C21 C20 O8 -22(9) . . . . ?
O9 C22 C23 C24 -166(2) . . . . ?
O0 C15 C16 C14 47(4) . . . . ?
O8 C27 C28 O3 53(3) . . . . ?
O33 C1H C1I C1J 61.5(15) . . . . ?
C00A C00B C00F C00K -174.8(3) . . . . ?
C00A C00B C00H C00M 172.4(4) . . . . ?
C00A C00C C00E N005 177.6(3) . . . . ?
C00A C00C C00E C00I -2.5(6) . . . . ?
C00A C00D C00J C00I -0.2(6) . . . . ?
C00B C00A C00C N003 4.1(6) . . . . ?
C00B C00A C00C C00E -174.5(4) . . . . ?
C00B C00A C00D C00J 176.0(3) . . . . ?
C00B C00F C00K C00O 1.2(6) . . . . ?
C00B C00F C00K C35 -180.0(4) . . . . ?
C00B C00H C00M O004 -176.8(4) . . . . ?
C00B C00H C00M C00O 3.5(6) . . . . ?
C00C N003 C00N N005 -3.1(4) . . . . ?
C00C N003 C00N C00S 177.7(4) . . . . ?
C00C C00A C00B C00F -139.7(4) . . . . ?
C00C C00A C00B C00H 44.8(5) . . . . ?
C00C C00A C00D C00J -0.6(5) . . . . ?
C00C C00E C00I C00J 1.5(6) . . . . ?
C00D C00A C00B C00F 44.0(5) . . . . ?
C00D C00A C00B C00H -131.4(4) . . . . ?
C00D C00A C00C N003 -179.4(4) . . . . ?
C00D C00A C00C C00E 1.9(5) . . . . ?
C00E N005 C00N N003 2.3(5) . . . . ?
C00E N005 C00N C00S -178.5(4) . . . . ?
C00E C00I C00J C00D -0.2(6) . . . . ?
C00F C00B C00H C00M -3.0(6) . . . . ?
C00F C00K C00O C00M -0.7(6) . . . . ?
C00F C00K C35 O002 30.6(5) . . . . ?
O1 C0 C1 O0 64(4) . . . . ?
O1 C2 C3 O2 -68.7(11) . . . . ?
C00H C00B C00F C00K 0.7(5) . . . . ?
C00H C00M C00O C00K -1.7(7) . . . . ?
C00N N003 C00C C00A -176.1(4) . . . . ?
C00N N003 C00C C00E 2.7(4) . . . . ?
C00N N005 C00E C00C -0.6(4) . . . . ?
C00N N005 C00E C00I 179.6(4) . . . . ?
C00N C00S C00W C00X 179.1(4) . . . . ?
C00O C00K C35 O002 -150.5(4) . . . . ?
C00P C00S C00W C00X -0.3(6) . . . . ?
C00P C00T C00U C00X 1.1(8) . . . . ?
C00P C00T C36 O33 13.1(6) . . . . ?
O2 C4 C6 O3 -67.9(13) . . . . ?
C00S C00P C00T C00U -1.8(6) . . . . ?
C00S C00P C00T C36 176.9(4) . . . . ?
C00S C00W C00X C00U -0.4(7) . . . . ?
C00S C00W C00X C01J 178.1(4) . . . . ?
C00T C00P C00S C00N -178.0(4) . . . . ?
C00T C00P C00S C00W 1.3(6) . . . . ?
C00T C00U C00X C00W 0.0(8) . . . . ?
C00T C00U C00X C01J -178.4(5) . . . . ?
C00U C00T C36 O33 -168.2(4) . . . . ?
C21 O9 C22 C23 -159(4) . . . . ?
C00Y O002 C35 C00K 177.4(4) . . . . ?
C00Y C015 C017 C019 174.6(5) . . . . ?
C22 O9 C21 C20 -145(4) . . . . ?
C22 C23 C24 C25 -175.1(7) . . . . ?
C36 O33 C13 C17 180.0(9) . . . . ?
C36 O33 C1H C1I 177.2(8) . . . . ?
C36 C00T C00U C00X -177.6(5) . . . . ?
C14 C26 C25 C24 -54.4(13) . . . . ?
C015 C017 C019 C01P 170.5(5) . . . . ?
C017 C019 C01P C01S 64.2(9) . . . . ?
C29 C17 C13 O33 71.3(19) . . . . ?
C019 C01P C01S C01Z 172.6(6) . . . . ?
C4 O2 C3 C2 -164.2(9) . . . . ?
C20 O8 C27 C28 -173(4) . . . . ?
C31 C32 C34 C01Z -174.6(13) . . . . ?
C30 C29 C17 C13 179.2(17) . . . . ?
C30 C31 C32 C34 72(2) . . . . ?
C0 O1 C2 C3 -166.8(9) . . . . ?
C17 C29 C30 C31 -179.6(18) . . . . ?
C13 O33 C36 C00T 176.7(7) . . . . ?
C26 C14 C16 C15 172.2(8) . . . . ?
C26 C25 C24 C23 -60.1(12) . . . . ?
C1 O0 C15 C16 -180(3) . . . . ?
C2 O1 C0 C1 176.1(8) . . . . ?
C32 C31 C30 C29 -173(2) . . . . ?
C32 C34 C01Z C01S -175.9(11) . . . . ?
C01P C01S C01Z C34 62.5(10) . . . . ?
C3 O2 C4 C6 -176.9(10) . . . . ?
C6 O3 C28 C27 -174.5(14) . . . . ?
C01Z C34 C1M C1L -172.3(16) . . . . ?
C5 C7 O4 C15 178(5) . . . . ?
C5 O5 C8 C9 -166.5(11) . . . . ?
C7 C5 O5 C8 174.9(10) . . . . ?
C7 O4 C15 C16 178(5) . . . . ?
O4 C15 C16 C12 75(4) . . . . ?
O5 C5 C7 O4 61(4) . . . . ?
O5 C8 C9 O6 -68.4(13) . . . . ?
C8 C9 O6 C10 -170.1(10) . . . . ?
C9 O6 C10 C11 -176.2(9) . . . . ?
O6 C10 C11 O7 -68.5(14) . . . . ?
C10 C11 O7 C18 -164.9(11) . . . . ?
C11 O7 C18 C19 -169.9(10) . . . . ?
C15 O0 C1 C0 -179(4) . . . . ?
C15 C16 C12 C1G -137.0(18) . . . . ?
C16 C14 C26 C25 -175.2(8) . . . . ?
O10 C1A C1B O11 59.4(10) . . . . ?
O10 C19 C18 O7 63.1(12) . . . . ?
C1A O10 C19 C18 166.4(7) . . . . ?
C1A C1B O11 C1C -180(2) . . . . ?
C1B O11 C1C C1D -169.8(18) . . . . ?
O11 C1C C1D C1E -177(2) . . . . ?
C1C C1D C1E C1F 61(3) . . . . ?
C1D C1E C1F C1G 61(3) . . . . ?
C1E C1F C1G C12 159(3) . . . . ?
C1F C1G C12 C16 174(2) . . . . ?
C19 O10 C1A C1B 165.9(9) . . . . ?
C27 O8 C20 C21 -146(6) . . . . ?
C28 O3 C6 C4 -162.7(17) . . . . ?
C35 O002 C00Y C015 -172.4(4) . . . . ?
C35 C00K C00O C00M -179.6(4) . . . . ?
C1H O33 C36 C00T -165.6(8) . . . . ?
C1H C1I C1J C1K -178.2(15) . . . . ?
C1I C1J C1K C1L 178.0(16) . . . . ?
C1J C1K C1L C1M -180(2) . . . . ?
C1K C1L C1M C34 74(3) . . . . ?
C1M C34 C01Z C01S 176.5(13) . . . . ?

loop_
_smtbx_masks_void_nr
_smtbx_masks_void_average_x
_smtbx_masks_void_average_y
_smtbx_masks_void_average_z
_smtbx_masks_void_volume
_smtbx_masks_void_count_electrons
_smtbx_masks_void_content
1 0.000 0.368 0.750 405.6 157.9 ?
2 0.000 0.500 0.000 33.3 5.9 ?
3 0.000 0.500 0.500 33.3 5.9 ?
4 0.000 0.632 0.250 405.6 157.9 ?
5 0.500 0.132 0.250 405.6 157.9 ?
6 0.500 0.868 0.750 405.6 157.9 ?
7 0.500 0.000 0.000 33.3 5.9 ?
8 0.500 0.000 0.500 33.3 5.9 ?
